data_7014357
loop_
_publ_author_name
'Li, Xiong'
'Li, Yan'
'Yang, Wei-Ping'
'Chen, Yuan-Yin'
'Gong, Shu-Ling'

_publ_section_title
;
 Different metal-ion-induced dimeric self-assembling cavities based on
 thiacalix[4]benzocrown-4 isomers.
;
_journal_issue 2
_journal_name_full 'Dalton transactions (Cambridge, England : 2003)'
_journal_page_first 367
_journal_page_last 376
_journal_paper_doi 10.1039/c0dt00543f
_journal_volume 40
_journal_year 2011
_chemical_formula_sum 'C52 H62 Cl4 O6 S4'
_chemical_formula_weight 1053.06
_chemical_name_systematic
; 
1,3-alternate-5,11,17,23-Tetra-tert-butyl-25,27-[1,2-
bis(oxyethoxy)benzene]-2,8,14,20-tetra-thiacalix[4]arene 
;
_space_group_IT_number 2
_symmetry_cell_setting triclinic
_symmetry_space_group_name_Hall '-P 1'
_symmetry_space_group_name_H-M 'P -1'
_atom_sites_solution_hydrogens geom
_atom_sites_solution_primary direct
_atom_sites_solution_secondary difmap
_audit_creation_method SHELXL-97
_cell_angle_alpha 76.995(2)
_cell_angle_beta 69.653(2)
_cell_angle_gamma 87.282(2)
_cell_formula_units_Z 2
_cell_length_a 14.0598(11)
_cell_length_b 14.4713(11)
_cell_length_c 16.9810(13)
_cell_measurement_reflns_used 7530
_cell_measurement_temperature 294(2)
_cell_measurement_theta_max 26.25
_cell_measurement_theta_min 2.35
_cell_volume 3154.5(4)
_computing_cell_refinement 'Bruker SMART'
_computing_data_collection 'Bruker SMART'
_computing_data_reduction 'Bruker SAINT'
_computing_molecular_graphics 'Bruker SHELXTL'
_computing_publication_material 'Bruker SHELXTL'
_computing_structure_refinement 'SHELXL-97 (Sheldrick, 1997)'
_computing_structure_solution 'SHELXS-97 (Sheldrick, 1990)'
_diffrn_ambient_temperature 294(2)
_diffrn_measured_fraction_theta_full 0.994
_diffrn_measured_fraction_theta_max 0.994
_diffrn_measurement_device_type 'CCD area detector'
_diffrn_measurement_method 'phi and omega scans'
_diffrn_radiation_monochromator graphite
_diffrn_radiation_source 'fine-focus sealed tube'
_diffrn_radiation_type MoK\a
_diffrn_radiation_wavelength 0.71073
_diffrn_reflns_av_R_equivalents 0.0785
_diffrn_reflns_av_sigmaI/netI 0.0716
_diffrn_reflns_limit_h_max 16
_diffrn_reflns_limit_h_min -16
_diffrn_reflns_limit_k_max 17
_diffrn_reflns_limit_k_min -17
_diffrn_reflns_limit_l_max 20
_diffrn_reflns_limit_l_min -18
_diffrn_reflns_number 30649
_diffrn_reflns_theta_full 25.00
_diffrn_reflns_theta_max 25.00
_diffrn_reflns_theta_min 1.45
_exptl_absorpt_coefficient_mu 0.360
_exptl_absorpt_correction_type none
_exptl_crystal_colour colourless
_exptl_crystal_density_diffrn 1.109
_exptl_crystal_density_method 'not measured'
_exptl_crystal_description block
_exptl_crystal_F_000 1108
_exptl_crystal_size_max 0.20
_exptl_crystal_size_mid 0.20
_exptl_crystal_size_min 0.10
_platon_squeeze_details
; 
During the refinement,the non-coordinated solvent molecules
are severely disordered and could not be modeled by discrete
atoms in the complexes. Correspondingly, the contribution
of the solvent to the diffraction pattern was subtracted
using SQUEEZE procedure of  <i>PLATON</i> (Spek, 2003),
resultig in very large accessible void in the structure.
The result indicated that the solvent-accessible void in
the unit cell has one volume of ca. 578.4\%A^3^, and this
residual electron-density count amounted to 119.0
electrons, corresponding to nearly two molecules of
methanol and two molecules of dichloromethane.
;
_refine_diff_density_max 0.942
_refine_diff_density_min -1.067
_refine_diff_density_rms 0.085
_refine_ls_extinction_method none
_refine_ls_goodness_of_fit_ref 1.041
_refine_ls_hydrogen_treatment constr
_refine_ls_matrix_type full
_refine_ls_number_parameters 669
_refine_ls_number_reflns 11058
_refine_ls_number_restraints 1418
_refine_ls_restrained_S_all 1.121
_refine_ls_R_factor_all 0.1084
_refine_ls_R_factor_gt 0.0823
_refine_ls_shift/su_max 0.005
_refine_ls_shift/su_mean 0.000
_refine_ls_structure_factor_coef Fsqd
_refine_ls_weighting_details 'calc w=1/[\s^2^(Fo^2^)+(0.1697P)^2^+0.0000P] where P=(Fo^2^+2Fc^2^)/3'
_refine_ls_weighting_scheme calc
_refine_ls_wR_factor_gt 0.2395
_refine_ls_wR_factor_ref 0.2623
_reflns_number_gt 7274
_reflns_number_total 11058
_reflns_threshold_expression >2sigma(I)
_cod_data_source_file C0DT00543F.TXT
_cod_data_source_block CCDC-740901
_cod_depositor_comments
;
The following automatic conversions were performed:
'_symmetry_cell_setting' value 'Triclinic' changed to 'triclinic'
according to '/home/saulius/struct/CIF-dictionaries/cif_core.dic'
dictionary named 'cif_core.dic' version 2.4.1 from 2010-06-29.

Automatic conversion script
Id: cif_fix_enum 1555 2011-01-17 13:19:09Z saulius 
;
_cod_original_sg_symbol_H-M P-1
_cod_database_code 7014357

loop_
_symmetry_equiv_pos_as_xyz
'x, y, z'
'-x, -y, -z'

loop_
_atom_site_label
_atom_site_type_symbol
_atom_site_fract_x
_atom_site_fract_y
_atom_site_fract_z
_atom_site_U_iso_or_equiv
_atom_site_adp_type
_atom_site_occupancy
_atom_site_symmetry_multiplicity
_atom_site_calc_flag
_atom_site_refinement_flags
_atom_site_disorder_assembly
_atom_site_disorder_group
C1 C 0.9919(3) 0.7461(3) 0.5191(3) 0.0504(10) Uani 1 1 d U . .
C2 C 0.9522(3) 0.8359(3) 0.5155(3) 0.0472(9) Uani 1 1 d U . .
C3 C 0.9090(4) 0.8660(4) 0.5913(3) 0.0617(11) Uani 1 1 d U . .
H3 H 0.8814 0.9257 0.5904 0.074 Uiso 1 1 calc R . .
C4 C 0.9065(4) 0.8071(4) 0.6699(4) 0.0728(13) Uani 1 1 d U . .
H4 H 0.8778 0.8276 0.7210 0.087 Uiso 1 1 calc R . .
C5 C 0.9462(4) 0.7198(4) 0.6705(4) 0.0757(14) Uani 1 1 d U . .
H5 H 0.9448 0.6807 0.7226 0.091 Uiso 1 1 calc R . .
C6 C 0.9880(4) 0.6885(4) 0.5968(3) 0.0617(11) Uani 1 1 d U . .
H6 H 1.0141 0.6281 0.5987 0.074 Uiso 1 1 calc R . .
C7 C 1.0081(3) 0.6283(3) 0.4365(3) 0.0493(10) Uani 1 1 d U . .
H7A H 1.0271 0.5797 0.4774 0.059 Uiso 1 1 calc R . .
H7B H 1.0441 0.6181 0.3792 0.059 Uiso 1 1 calc R . .
C8 C 0.8980(3) 0.6210(3) 0.4553(3) 0.0495(10) Uani 1 1 d U . .
H8A H 0.8625 0.6153 0.5165 0.059 Uiso 1 1 calc R . .
H8B H 0.8763 0.6782 0.4246 0.059 Uiso 1 1 calc R . .
C9 C 0.8141(3) 0.5566(3) 0.3782(3) 0.0386(9) Uani 1 1 d U . .
C10 C 0.7100(3) 0.5714(3) 0.4099(3) 0.0395(8) Uani 1 1 d U . .
C11 C 0.6533(3) 0.5813(3) 0.3570(3) 0.0455(9) Uani 1 1 d U . .
H11 H 0.5837 0.5879 0.3806 0.055 Uiso 1 1 calc R . .
C12 C 0.6955(4) 0.5818(3) 0.2699(3) 0.0509(10) Uani 1 1 d U A .
C13 C 0.7999(3) 0.5674(3) 0.2391(3) 0.0499(10) Uani 1 1 d U . .
H13 H 0.8310 0.5646 0.1816 0.060 Uiso 1 1 calc R . .
C14 C 0.8584(3) 0.5571(3) 0.2909(3) 0.0415(9) Uani 1 1 d U . .
C15 C 0.6324(4) 0.5931(4) 0.2124(3) 0.0675(13) Uani 1 1 d U . .
C16 C 0.6931(9) 0.6035(11) 0.1191(7) 0.088(3) Uani 0.580(6) 1 d PU A 1
H16A H 0.7431 0.6541 0.1013 0.132 Uiso 0.580(6) 1 calc PR A 1
H16B H 0.6490 0.6178 0.0860 0.132 Uiso 0.580(6) 1 calc PR A 1
H16C H 0.7264 0.5454 0.1100 0.132 Uiso 0.580(6) 1 calc PR A 1
C17 C 0.5671(10) 0.5004(10) 0.2365(8) 0.090(3) Uani 0.580(6) 1 d PU A 1
H17A H 0.6108 0.4473 0.2310 0.136 Uiso 0.580(6) 1 calc PR A 1
H17B H 0.5292 0.5049 0.1985 0.136 Uiso 0.580(6) 1 calc PR A 1
H17C H 0.5211 0.4916 0.2948 0.136 Uiso 0.580(6) 1 calc PR A 1
C18 C 0.5596(10) 0.6793(10) 0.2296(8) 0.094(3) Uani 0.580(6) 1 d PU A 1
H18A H 0.5160 0.6662 0.2889 0.141 Uiso 0.580(6) 1 calc PR A 1
H18B H 0.5192 0.6876 0.1933 0.141 Uiso 0.580(6) 1 calc PR A 1
H18C H 0.5997 0.7362 0.2170 0.141 Uiso 0.580(6) 1 calc PR A 1
C16' C 0.6895(13) 0.6715(15) 0.1306(11) 0.093(4) Uani 0.420(6) 1 d PU A 2
H16D H 0.7568 0.6822 0.1295 0.139 Uiso 0.420(6) 1 calc PR A 2
H16E H 0.6533 0.7294 0.1326 0.139 Uiso 0.420(6) 1 calc PR A 2
H16F H 0.6932 0.6510 0.0797 0.139 Uiso 0.420(6) 1 calc PR A 2
C17' C 0.6220(15) 0.5059(14) 0.1900(13) 0.094(3) Uani 0.420(6) 1 d PU A 2
H17D H 0.6821 0.4965 0.1440 0.141 Uiso 0.420(6) 1 calc PR A 2
H17E H 0.5643 0.5079 0.1718 0.141 Uiso 0.420(6) 1 calc PR A 2
H17F H 0.6125 0.4545 0.2393 0.141 Uiso 0.420(6) 1 calc PR A 2
C18' C 0.5205(12) 0.6201(14) 0.2576(11) 0.087(3) Uani 0.420(6) 1 d PU A 2
H18D H 0.4992 0.5917 0.3181 0.131 Uiso 0.420(6) 1 calc PR A 2
H18E H 0.4768 0.5973 0.2330 0.131 Uiso 0.420(6) 1 calc PR A 2
H18F H 0.5169 0.6878 0.2495 0.131 Uiso 0.420(6) 1 calc PR A 2
C19 C 1.0130(3) 0.6537(3) 0.1583(3) 0.0441(9) Uani 1 1 d U . .
C20 C 0.9986(3) 0.7432(3) 0.1780(3) 0.0427(9) Uani 1 1 d U . .
C21 C 1.0108(3) 0.8230(3) 0.1099(2) 0.0388(8) Uani 1 1 d U . .
C22 C 1.0370(4) 0.8122(3) 0.0269(3) 0.0515(10) Uani 1 1 d U . .
H22 H 1.0442 0.8662 -0.0168 0.062 Uiso 1 1 calc R . .
C23 C 1.0535(4) 0.7240(3) 0.0050(3) 0.0540(11) Uani 1 1 d U A .
C24 C 1.0396(4) 0.6459(3) 0.0737(3) 0.0529(10) Uani 1 1 d U . .
H24 H 1.0486 0.5857 0.0620 0.063 Uiso 1 1 calc R . .
C25 C 1.0810(5) 0.7132(4) -0.0872(3) 0.0784(15) Uani 1 1 d U . .
C26 C 1.0132(12) 0.7783(10) -0.1302(8) 0.096(3) Uani 0.580(6) 1 d PU A 1
H26A H 1.0298 0.7717 -0.1885 0.145 Uiso 0.580(6) 1 calc PR A 1
H26B H 1.0248 0.8432 -0.1302 0.145 Uiso 0.580(6) 1 calc PR A 1
H26C H 0.9430 0.7603 -0.0985 0.145 Uiso 0.580(6) 1 calc PR A 1
C27 C 1.1840(11) 0.7654(9) -0.1394(7) 0.106(3) Uani 0.580(6) 1 d PU A 1
H27A H 1.2376 0.7240 -0.1335 0.159 Uiso 0.580(6) 1 calc PR A 1
H27B H 1.1881 0.8207 -0.1182 0.159 Uiso 0.580(6) 1 calc PR A 1
H27C H 1.1905 0.7841 -0.1990 0.159 Uiso 0.580(6) 1 calc PR A 1
C28 C 1.0741(13) 0.6197(8) -0.0989(7) 0.092(3) Uani 0.580(6) 1 d PU A 1
H28A H 1.0073 0.5928 -0.0653 0.138 Uiso 0.580(6) 1 calc PR A 1
H28B H 1.1234 0.5812 -0.0806 0.138 Uiso 0.580(6) 1 calc PR A 1
H28C H 1.0870 0.6220 -0.1587 0.138 Uiso 0.580(6) 1 calc PR A 1
C29 C 0.8630(3) 0.9477(3) 0.1712(3) 0.0402(9) Uani 1 1 d U . .
C30 C 0.8107(3) 0.9453(3) 0.2579(2) 0.0366(8) Uani 1 1 d U . .
C31 C 0.7069(3) 0.9603(3) 0.2856(3) 0.0393(8) Uani 1 1 d U . .
C32 C 0.6575(3) 0.9751(3) 0.2271(3) 0.0519(10) Uani 1 1 d U . .
H32 H 0.5883 0.9856 0.2458 0.062 Uiso 1 1 calc R . .
C33 C 0.7083(4) 0.9749(3) 0.1400(3) 0.0553(11) Uani 1 1 d U . .
C34 C 0.8107(3) 0.9624(3) 0.1142(3) 0.0476(9) Uani 1 1 d U . .
H34 H 0.8463 0.9637 0.0564 0.057 Uiso 1 1 calc R . .
C35 C 0.6506(4) 0.9944(4) 0.0753(4) 0.0738(14) Uani 1 1 d U . .
C36 C 0.5443(6) 0.9564(7) 0.1153(5) 0.130(3) Uani 1 1 d U . .
H36A H 0.5081 0.9870 0.1612 0.195 Uiso 1 1 calc R . .
H36B H 0.5440 0.8893 0.1379 0.195 Uiso 1 1 calc R . .
H36C H 0.5121 0.9682 0.0727 0.195 Uiso 1 1 calc R . .
C37 C 0.6685(8) 1.0932(7) 0.0309(6) 0.147(3) Uani 1 1 d U . .
H37A H 0.6472 1.1036 -0.0183 0.221 Uiso 1 1 calc R . .
H37B H 0.7395 1.1094 0.0122 0.221 Uiso 1 1 calc R . .
H37C H 0.6305 1.1322 0.0692 0.221 Uiso 1 1 calc R . .
C38 C 0.6985(7) 0.9400(7) 0.0037(5) 0.135(3) Uani 1 1 d U . .
H38A H 0.7151 0.8777 0.0284 0.202 Uiso 1 1 calc R . .
H38B H 0.7591 0.9735 -0.0374 0.202 Uiso 1 1 calc R . .
H38C H 0.6513 0.9348 -0.0246 0.202 Uiso 1 1 calc R . .
C39 C 0.5775(3) 0.8510(3) 0.4402(3) 0.0382(8) Uani 1 1 d U . .
C40 C 0.6318(3) 0.7716(3) 0.4594(3) 0.0410(9) Uani 1 1 d U . .
C41 C 0.5790(3) 0.6843(3) 0.4996(3) 0.0416(9) Uani 1 1 d U . .
C42 C 0.4754(3) 0.6791(3) 0.5200(3) 0.0415(9) Uani 1 1 d U . .
H42 H 0.4414 0.6207 0.5470 0.050 Uiso 1 1 calc R . .
C43 C 0.4193(3) 0.7580(3) 0.5016(3) 0.0430(9) Uani 1 1 d U . .
C44 C 0.4726(3) 0.8432(3) 0.4618(3) 0.0405(9) Uani 1 1 d U . .
H44 H 0.4375 0.8973 0.4490 0.049 Uiso 1 1 calc R . .
C45 C 0.3047(3) 0.7468(3) 0.5245(3) 0.0489(10) Uani 1 1 d U . .
C46 C 0.2850(4) 0.6825(4) 0.4717(4) 0.0638(13) Uani 1 1 d U . .
H46A H 0.2132 0.6744 0.4857 0.096 Uiso 1 1 calc R . .
H46B H 0.3135 0.6218 0.4847 0.096 Uiso 1 1 calc R . .
H46C H 0.3158 0.7106 0.4115 0.096 Uiso 1 1 calc R . .
C47 C 0.2568(4) 0.8409(4) 0.5037(4) 0.0767(16) Uani 1 1 d U . .
H47A H 0.2661 0.8819 0.5380 0.115 Uiso 1 1 calc R . .
H47B H 0.1856 0.8305 0.5164 0.115 Uiso 1 1 calc R . .
H47C H 0.2885 0.8698 0.4438 0.115 Uiso 1 1 calc R . .
C48 C 0.2564(4) 0.7007(5) 0.6211(4) 0.0846(17) Uani 1 1 d U . .
H48A H 0.2765 0.7367 0.6542 0.127 Uiso 1 1 calc R . .
H48B H 0.2790 0.6370 0.6321 0.127 Uiso 1 1 calc R . .
H48C H 0.1839 0.6997 0.6374 0.127 Uiso 1 1 calc R . .
C49 C 0.9008(3) 0.9972(3) 0.3396(3) 0.0408(9) Uani 1 1 d U . .
H49A H 0.8614 1.0534 0.3330 0.049 Uiso 1 1 calc R . .
H49B H 0.9705 1.0126 0.3017 0.049 Uiso 1 1 calc R . .
C50 C 0.8963(3) 0.9663(3) 0.4302(3) 0.0467(10) Uani 1 1 d U . .
H50A H 0.9198 1.0176 0.4478 0.056 Uiso 1 1 calc R . .
H50B H 0.8269 0.9488 0.4679 0.056 Uiso 1 1 calc R . .
C51 C 0.1887(7) 0.8564(8) 0.2703(7) 0.144(3) Uani 1 1 d . . .
H51A H 0.1337 0.8570 0.2481 0.173 Uiso 1 1 calc R . .
H51B H 0.1616 0.8294 0.3318 0.173 Uiso 1 1 calc R . .
C52 C 0.5494(7) 0.8196(6) 0.6612(5) 0.143(3) Uani 1 1 d DU . .
H52A H 0.5206 0.8396 0.6160 0.172 Uiso 1 1 calc R . .
H52B H 0.5952 0.7693 0.6453 0.172 Uiso 1 1 calc R . .
C26' C 1.1620(16) 0.6487(13) -0.1105(10) 0.107(4) Uani 0.420(6) 1 d PU A 2
H26D H 1.2216 0.6716 -0.1047 0.160 Uiso 0.420(6) 1 calc PR A 2
H26E H 1.1765 0.6446 -0.1692 0.160 Uiso 0.420(6) 1 calc PR A 2
H26F H 1.1419 0.5871 -0.0733 0.160 Uiso 0.420(6) 1 calc PR A 2
C27' C 1.0902(16) 0.7976(11) -0.1529(9) 0.084(4) Uani 0.420(6) 1 d PU A 2
H27D H 1.1515 0.8323 -0.1633 0.126 Uiso 0.420(6) 1 calc PR A 2
H27E H 1.0330 0.8363 -0.1344 0.126 Uiso 0.420(6) 1 calc PR A 2
H27F H 1.0924 0.7807 -0.2050 0.126 Uiso 0.420(6) 1 calc PR A 2
C28' C 0.9876(15) 0.6506(13) -0.0850(10) 0.096(4) Uani 0.420(6) 1 d PU A 2
H28D H 1.0078 0.6239 -0.1350 0.144 Uiso 0.420(6) 1 calc PR A 2
H28E H 0.9308 0.6902 -0.0844 0.144 Uiso 0.420(6) 1 calc PR A 2
H28F H 0.9687 0.6004 -0.0340 0.144 Uiso 0.420(6) 1 calc PR A 2
Cl1 Cl 0.2271(4) 0.9654(3) 0.2554(3) 0.242(2) Uani 1 1 d . . .
Cl2 Cl 0.2783(6) 0.7854(4) 0.2240(4) 0.311(3) Uani 1 1 d . . .
Cl3 Cl 0.6184(3) 0.9074(3) 0.6563(3) 0.2239(18) Uani 1 1 d D . .
Cl4 Cl 0.4598(6) 0.7727(5) 0.7448(4) 0.359(4) Uani 1 1 d D . .
O1 O 1.0363(2) 0.7199(2) 0.4417(2) 0.0530(8) Uani 1 1 d . . .
O2 O 0.8725(2) 0.53948(19) 0.42967(18) 0.0453(7) Uani 1 1 d . . .
O3 O 0.9716(2) 0.7496(2) 0.26080(18) 0.0528(8) Uani 1 1 d . . .
H3A H 0.9657 0.8055 0.2636 0.079 Uiso 1 1 calc R . .
O4 O 0.85999(19) 0.92046(17) 0.31746(16) 0.0372(6) Uani 1 1 d . . .
O5 O 0.73283(19) 0.77465(19) 0.4424(2) 0.0499(8) Uani 1 1 d . . .
H5A H 0.7551 0.8293 0.4200 0.075 Uiso 1 1 calc R . .
O6 O 0.9595(2) 0.8867(2) 0.43620(19) 0.0537(8) Uani 1 1 d . . .
S1 S 0.99293(8) 0.55045(7) 0.24300(7) 0.0483(3) Uani 1 1 d . . .
S2 S 0.99793(8) 0.93751(7) 0.13328(7) 0.0427(3) Uani 1 1 d . . .
S3 S 0.63974(8) 0.96490(7) 0.39561(7) 0.0423(3) Uani 1 1 d . . .
S4 S 0.64799(8) 0.57976(7) 0.51922(6) 0.0427(3) Uani 1 1 d . . .

loop_
_atom_site_aniso_label
_atom_site_aniso_U_11
_atom_site_aniso_U_22
_atom_site_aniso_U_33
_atom_site_aniso_U_23
_atom_site_aniso_U_13
_atom_site_aniso_U_12
C1 0.0428(19) 0.055(2) 0.060(2) -0.0046(19) -0.0295(18) -0.0052(17)
C2 0.049(2) 0.049(2) 0.052(2) -0.0084(18) -0.0288(17) -0.0010(17)
C3 0.072(3) 0.063(3) 0.056(2) -0.010(2) -0.031(2) 0.000(2)
C4 0.084(3) 0.083(3) 0.055(3) -0.017(2) -0.026(2) -0.005(3)
C5 0.079(3) 0.079(3) 0.065(3) 0.006(3) -0.033(2) -0.005(3)
C6 0.061(2) 0.063(3) 0.062(2) -0.002(2) -0.030(2) 0.002(2)
C7 0.046(2) 0.041(2) 0.062(2) -0.0049(19) -0.0239(19) 0.0038(17)
C8 0.050(2) 0.049(2) 0.054(2) -0.0149(18) -0.0210(18) 0.0037(18)
C9 0.0436(19) 0.0255(17) 0.045(2) -0.0014(15) -0.0172(16) -0.0012(15)
C10 0.0457(19) 0.0331(18) 0.0387(18) -0.0071(15) -0.0138(16) -0.0012(15)
C11 0.0409(18) 0.047(2) 0.048(2) -0.0069(17) -0.0168(16) 0.0039(16)
C12 0.059(2) 0.045(2) 0.053(2) -0.0096(18) -0.0250(18) 0.0023(18)
C13 0.054(2) 0.048(2) 0.045(2) -0.0092(17) -0.0148(17) 0.0013(17)
C14 0.0447(19) 0.0332(18) 0.0443(19) -0.0054(15) -0.0145(16) 0.0023(15)
C15 0.069(3) 0.085(3) 0.060(3) -0.016(2) -0.037(2) 0.011(2)
C16 0.090(5) 0.115(6) 0.069(5) -0.011(5) -0.047(4) 0.010(5)
C17 0.088(6) 0.117(6) 0.072(5) -0.007(5) -0.040(4) -0.022(5)
C18 0.090(6) 0.112(6) 0.083(5) -0.005(5) -0.047(5) 0.031(5)
C16' 0.087(6) 0.112(7) 0.076(6) 0.008(6) -0.044(5) 0.014(6)
C17' 0.090(6) 0.114(7) 0.085(6) -0.019(6) -0.041(5) 0.003(6)
C18' 0.077(6) 0.116(7) 0.072(6) 0.003(6) -0.046(5) 0.011(6)
C19 0.044(2) 0.039(2) 0.041(2) -0.0034(16) -0.0078(16) 0.0025(16)
C20 0.046(2) 0.0388(19) 0.0370(19) -0.0058(16) -0.0083(16) 0.0028(16)
C21 0.0422(19) 0.0334(18) 0.0391(19) -0.0069(15) -0.0126(15) 0.0004(15)
C22 0.062(2) 0.042(2) 0.042(2) -0.0044(17) -0.0099(18) -0.0002(18)
C23 0.071(2) 0.043(2) 0.042(2) -0.0116(17) -0.0112(19) -0.0039(19)
C24 0.066(2) 0.040(2) 0.045(2) -0.0124(17) -0.0080(18) 0.0011(18)
C25 0.119(4) 0.059(3) 0.044(2) -0.016(2) -0.009(3) -0.001(3)
C26 0.125(6) 0.101(6) 0.064(5) -0.018(5) -0.034(5) 0.007(6)
C27 0.127(6) 0.107(6) 0.060(5) -0.030(5) 0.008(5) -0.005(5)
C28 0.135(6) 0.076(5) 0.055(5) -0.025(4) -0.013(5) -0.004(5)
C29 0.0471(19) 0.0303(18) 0.0413(19) -0.0058(15) -0.0139(16) -0.0010(15)
C30 0.0412(18) 0.0299(17) 0.0397(18) -0.0043(15) -0.0170(15) -0.0013(15)
C31 0.0394(18) 0.0314(18) 0.0436(19) -0.0021(15) -0.0140(15) -0.0001(15)
C32 0.048(2) 0.054(2) 0.053(2) -0.0011(18) -0.0221(18) -0.0016(18)
C33 0.057(2) 0.061(2) 0.049(2) -0.0020(19) -0.0251(19) -0.006(2)
C34 0.055(2) 0.048(2) 0.039(2) -0.0036(17) -0.0181(17) -0.0026(18)
C35 0.074(3) 0.094(3) 0.058(3) -0.001(3) -0.038(2) -0.004(3)
C36 0.099(4) 0.192(6) 0.107(5) 0.001(5) -0.065(4) -0.018(5)
C37 0.163(6) 0.148(6) 0.135(6) 0.031(5) -0.098(5) -0.001(5)
C38 0.141(5) 0.190(7) 0.100(5) -0.034(5) -0.075(4) 0.014(5)
C39 0.0367(18) 0.0363(18) 0.0387(18) -0.0086(15) -0.0095(15) 0.0031(15)
C40 0.0405(19) 0.0407(19) 0.0402(19) -0.0076(16) -0.0126(15) -0.0008(16)
C41 0.0427(19) 0.0395(19) 0.0384(19) -0.0048(16) -0.0112(16) 0.0008(16)
C42 0.0416(18) 0.0368(19) 0.0410(19) -0.0084(16) -0.0077(16) -0.0017(16)
C43 0.0417(19) 0.044(2) 0.045(2) -0.0150(17) -0.0134(16) 0.0017(17)
C44 0.0400(18) 0.0401(19) 0.0397(19) -0.0084(16) -0.0124(15) 0.0047(16)
C45 0.036(2) 0.046(2) 0.062(3) -0.0152(19) -0.0121(18) 0.0015(17)
C46 0.054(3) 0.055(3) 0.088(3) -0.017(3) -0.030(2) 0.004(2)
C47 0.043(3) 0.064(3) 0.128(5) -0.036(3) -0.027(3) 0.006(2)
C48 0.043(3) 0.117(4) 0.073(3) -0.018(3) 0.005(2) -0.005(3)
C49 0.046(2) 0.0302(19) 0.050(2) -0.0090(16) -0.0205(17) 0.0019(16)
C50 0.051(2) 0.045(2) 0.052(2) -0.0173(18) -0.0246(18) 0.0027(18)
C51 0.119(7) 0.164(9) 0.133(8) -0.019(7) -0.029(6) -0.017(7)
C52 0.161(5) 0.127(5) 0.105(4) -0.020(4) -0.001(4) -0.008(5)
C26' 0.126(7) 0.100(6) 0.061(6) -0.008(6) 0.000(6) 0.021(6)
C27' 0.117(7) 0.070(6) 0.044(5) -0.008(5) -0.003(6) 0.004(6)
C28' 0.125(7) 0.095(6) 0.064(6) -0.019(5) -0.026(6) -0.007(6)
Cl1 0.271(5) 0.207(4) 0.201(4) -0.062(3) -0.002(3) -0.065(3)
Cl2 0.372(8) 0.259(5) 0.215(5) -0.046(4) -0.008(5) 0.084(5)
Cl3 0.144(3) 0.192(3) 0.281(5) 0.006(3) -0.042(3) -0.005(2)
Cl4 0.451(10) 0.284(6) 0.301(7) -0.016(5) -0.082(6) -0.200(7)
O1 0.0486(17) 0.0448(17) 0.0571(19) -0.0083(14) -0.0093(14) -0.0015(14)
O2 0.0491(16) 0.0384(15) 0.0486(17) -0.0006(13) -0.0231(14) 0.0036(12)
O3 0.078(2) 0.0400(16) 0.0359(16) -0.0055(13) -0.0158(15) 0.0043(15)
O4 0.0421(14) 0.0304(14) 0.0382(15) -0.0038(11) -0.0150(12) 0.0006(11)
O5 0.0319(14) 0.0389(16) 0.069(2) 0.0063(14) -0.0163(14) 0.0000(12)
O6 0.0626(19) 0.0521(19) 0.0461(18) -0.0109(14) -0.0197(15) 0.0128(15)
S1 0.0467(6) 0.0384(6) 0.0472(6) -0.0004(5) -0.0074(5) 0.0093(5)
S2 0.0425(6) 0.0351(6) 0.0433(6) -0.0079(4) -0.0058(4) -0.0036(4)
S3 0.0410(6) 0.0335(6) 0.0461(6) -0.0086(4) -0.0072(4) -0.0002(4)
S4 0.0431(6) 0.0371(6) 0.0383(6) 0.0016(4) -0.0086(4) 0.0028(4)

loop_
_atom_type_symbol
_atom_type_description
_atom_type_scat_dispersion_real
_atom_type_scat_dispersion_imag
_atom_type_scat_source
C C 0.0033 0.0016 'International Tables Vol C Tables 4.2.6.8 and 6.1.1.4'
H H 0.0000 0.0000 'International Tables Vol C Tables 4.2.6.8 and 6.1.1.4'
O O 0.0106 0.0060 'International Tables Vol C Tables 4.2.6.8 and 6.1.1.4'
S S 0.1246 0.1234 'International Tables Vol C Tables 4.2.6.8 and 6.1.1.4'
Cl Cl 0.1484 0.1585 'International Tables Vol C Tables 4.2.6.8 and 6.1.1.4'

loop_
_geom_angle_atom_site_label_1
_geom_angle_atom_site_label_2
_geom_angle_atom_site_label_3
_geom_angle
_geom_angle_site_symmetry_1
_geom_angle_site_symmetry_3
_geom_angle_publ_flag
O1 C1 C6 122.9(4) . . ?
O1 C1 C2 116.5(4) . . ?
C6 C1 C2 120.6(5) . . ?
O6 C2 C3 125.6(4) . . ?
O6 C2 C1 116.0(4) . . ?
C3 C2 C1 118.4(4) . . ?
C2 C3 C4 120.4(5) . . ?
C2 C3 H3 119.8 . . ?
C4 C3 H3 119.8 . . ?
C5 C4 C3 119.2(5) . . ?
C5 C4 H4 120.4 . . ?
C3 C4 H4 120.4 . . ?
C6 C5 C4 121.3(5) . . ?
C6 C5 H5 119.4 . . ?
C4 C5 H5 119.4 . . ?
C5 C6 C1 120.0(5) . . ?
C5 C6 H6 120.0 . . ?
C1 C6 H6 120.0 . . ?
O1 C7 C8 110.5(4) . . ?
O1 C7 H7A 109.6 . . ?
C8 C7 H7A 109.6 . . ?
O1 C7 H7B 109.6 . . ?
C8 C7 H7B 109.6 . . ?
H7A C7 H7B 108.1 . . ?
O2 C8 C7 110.6(4) . . ?
O2 C8 H8A 109.5 . . ?
C7 C8 H8A 109.5 . . ?
O2 C8 H8B 109.5 . . ?
C7 C8 H8B 109.5 . . ?
H8A C8 H8B 108.1 . . ?
O2 C9 C14 119.6(3) . . ?
O2 C9 C10 122.9(4) . . ?
C14 C9 C10 117.6(4) . . ?
C11 C10 C9 120.6(4) . . ?
C11 C10 S4 118.5(3) . . ?
C9 C10 S4 120.9(3) . . ?
C10 C11 C12 122.9(4) . . ?
C10 C11 H11 118.6 . . ?
C12 C11 H11 118.6 . . ?
C11 C12 C13 115.7(4) . . ?
C11 C12 C15 122.3(4) . . ?
C13 C12 C15 121.9(4) . . ?
C14 C13 C12 122.4(4) . . ?
C14 C13 H13 118.8 . . ?
C12 C13 H13 118.8 . . ?
C13 C14 C9 120.6(4) . . ?
C13 C14 S1 118.9(3) . . ?
C9 C14 S1 120.4(3) . . ?
C17' C15 C16 72.5(10) . . ?
C17' C15 C12 111.1(8) . . ?
C16 C15 C12 114.1(6) . . ?
C17' C15 C17 34.1(8) . . ?
C16 C15 C17 104.4(8) . . ?
C12 C15 C17 108.3(6) . . ?
C17' C15 C18' 104.1(11) . . ?
C16 C15 C18' 130.4(8) . . ?
C12 C15 C18' 112.9(7) . . ?
C17 C15 C18' 74.5(9) . . ?
C17' C15 C16' 111.4(12) . . ?
C16 C15 C16' 39.7(7) . . ?
C12 C15 C16' 105.7(7) . . ?
C17 C15 C16' 139.2(9) . . ?
C18' C15 C16' 111.7(10) . . ?
C17' C15 C18 133.3(10) . . ?
C16 C15 C18 112.1(8) . . ?
C12 C15 C18 108.5(6) . . ?
C17 C15 C18 109.3(8) . . ?
C18' C15 C18 35.8(7) . . ?
C16' C15 C18 79.8(9) . . ?
C15 C16 H16A 109.5 . . ?
C15 C16 H16B 109.5 . . ?
C15 C16 H16C 109.5 . . ?
C15 C17 H17A 109.5 . . ?
C15 C17 H17B 109.5 . . ?
C15 C17 H17C 109.5 . . ?
C15 C18 H18A 109.5 . . ?
C15 C18 H18B 109.5 . . ?
C15 C18 H18C 109.5 . . ?
C15 C16' H16D 109.5 . . ?
C15 C16' H16E 109.5 . . ?
H16D C16' H16E 109.5 . . ?
C15 C16' H16F 109.5 . . ?
H16D C16' H16F 109.5 . . ?
H16E C16' H16F 109.5 . . ?
C15 C17' H17D 109.5 . . ?
C15 C17' H17E 109.5 . . ?
H17D C17' H17E 109.5 . . ?
C15 C17' H17F 109.5 . . ?
H17D C17' H17F 109.5 . . ?
H17E C17' H17F 109.5 . . ?
C15 C18' H18D 109.5 . . ?
C15 C18' H18E 109.5 . . ?
H18D C18' H18E 109.5 . . ?
C15 C18' H18F 109.5 . . ?
H18D C18' H18F 109.5 . . ?
H18E C18' H18F 109.5 . . ?
C24 C19 C20 119.8(4) . . ?
C24 C19 S1 120.7(3) . . ?
C20 C19 S1 119.5(3) . . ?
O3 C20 C19 119.2(4) . . ?
O3 C20 C21 122.8(4) . . ?
C19 C20 C21 118.0(4) . . ?
C22 C21 C20 120.3(4) . . ?
C22 C21 S2 121.0(3) . . ?
C20 C21 S2 118.6(3) . . ?
C21 C22 C23 123.0(4) . . ?
C21 C22 H22 118.5 . . ?
C23 C22 H22 118.5 . . ?
C24 C23 C22 115.6(4) . . ?
C24 C23 C25 122.1(4) . . ?
C22 C23 C25 122.3(4) . . ?
C19 C24 C23 123.2(4) . . ?
C19 C24 H24 118.4 . . ?
C23 C24 H24 118.4 . . ?
C28 C25 C27' 124.1(9) . . ?
C28 C25 C26' 52.1(9) . . ?
C27' C25 C26' 113.5(10) . . ?
C28 C25 C23 116.6(6) . . ?
C27' C25 C23 117.8(7) . . ?
C26' C25 C23 112.8(9) . . ?
C28 C25 C27 114.8(8) . . ?
C27' C25 C27 58.5(9) . . ?
C26' C25 C27 67.7(10) . . ?
C23 C25 C27 107.2(6) . . ?
C28 C25 C26 108.7(9) . . ?
C27' C25 C26 40.6(8) . . ?
C26' C25 C26 138.3(9) . . ?
C23 C25 C26 108.9(6) . . ?
C27 C25 C26 99.1(8) . . ?
C28 C25 C28' 47.5(8) . . ?
C27' C25 C28' 106.4(12) . . ?
C26' C25 C28' 99.6(12) . . ?
C23 C25 C28' 104.2(7) . . ?
C27 C25 C28' 148.6(8) . . ?
C26 C25 C28' 70.7(9) . . ?
C25 C26 H26A 109.5 . . ?
C25 C26 H26B 109.5 . . ?
C25 C26 H26C 109.5 . . ?
C25 C27 H27A 109.5 . . ?
C25 C27 H27B 109.5 . . ?
C25 C27 H27C 109.5 . . ?
C25 C28 H28A 109.5 . . ?
C25 C28 H28B 109.5 . . ?
C25 C28 H28C 109.5 . . ?
C34 C29 C30 119.6(4) . . ?
C34 C29 S2 120.4(3) . . ?
C30 C29 S2 120.0(3) . . ?
O4 C30 C31 120.1(3) . . ?
O4 C30 C29 120.2(3) . . ?
C31 C30 C29 119.5(4) . . ?
C32 C31 C30 119.3(4) . . ?
C32 C31 S3 120.5(3) . . ?
C30 C31 S3 120.2(3) . . ?
C31 C32 C33 122.1(4) . . ?
C31 C32 H32 119.0 . . ?
C33 C32 H32 119.0 . . ?
C34 C33 C32 117.4(4) . . ?
C34 C33 C35 121.9(4) . . ?
C32 C33 C35 120.6(4) . . ?
C33 C34 C29 122.1(4) . . ?
C33 C34 H34 118.9 . . ?
C29 C34 H34 118.9 . . ?
C37 C35 C36 118.3(7) . . ?
C37 C35 C38 104.1(7) . . ?
C36 C35 C38 103.7(6) . . ?
C37 C35 C33 108.0(5) . . ?
C36 C35 C33 112.2(5) . . ?
C38 C35 C33 109.8(5) . . ?
C35 C36 H36A 109.5 . . ?
C35 C36 H36B 109.5 . . ?
H36A C36 H36B 109.5 . . ?
C35 C36 H36C 109.5 . . ?
H36A C36 H36C 109.5 . . ?
H36B C36 H36C 109.5 . . ?
C35 C37 H37A 109.5 . . ?
C35 C37 H37B 109.5 . . ?
H37A C37 H37B 109.5 . . ?
C35 C37 H37C 109.5 . . ?
H37A C37 H37C 109.5 . . ?
H37B C37 H37C 109.5 . . ?
C35 C38 H38A 109.5 . . ?
C35 C38 H38B 109.5 . . ?
H38A C38 H38B 109.5 . . ?
C35 C38 H38C 109.5 . . ?
H38A C38 H38C 109.5 . . ?
H38B C38 H38C 109.5 . . ?
C40 C39 C44 120.1(4) . . ?
C40 C39 S3 120.3(3) . . ?
C44 C39 S3 119.4(3) . . ?
O5 C40 C39 123.2(3) . . ?
O5 C40 C41 118.2(4) . . ?
C39 C40 C41 118.6(4) . . ?
C42 C41 C40 119.8(4) . . ?
C42 C41 S4 120.7(3) . . ?
C40 C41 S4 119.5(3) . . ?
C41 C42 C43 122.6(4) . . ?
C41 C42 H42 118.7 . . ?
C43 C42 H42 118.7 . . ?
C44 C43 C42 116.8(4) . . ?
C44 C43 C45 123.3(4) . . ?
C42 C43 C45 119.9(4) . . ?
C43 C44 C39 122.1(4) . . ?
C43 C44 H44 118.9 . . ?
C39 C44 H44 118.9 . . ?
C47 C45 C46 108.0(4) . . ?
C47 C45 C43 112.0(4) . . ?
C46 C45 C43 108.5(4) . . ?
C47 C45 C48 110.0(4) . . ?
C46 C45 C48 109.4(4) . . ?
C43 C45 C48 108.9(4) . . ?
C45 C46 H46A 109.5 . . ?
C45 C46 H46B 109.5 . . ?
H46A C46 H46B 109.5 . . ?
C45 C46 H46C 109.5 . . ?
H46A C46 H46C 109.5 . . ?
H46B C46 H46C 109.5 . . ?
C45 C47 H47A 109.5 . . ?
C45 C47 H47B 109.5 . . ?
H47A C47 H47B 109.5 . . ?
C45 C47 H47C 109.5 . . ?
H47A C47 H47C 109.5 . . ?
H47B C47 H47C 109.5 . . ?
C45 C48 H48A 109.5 . . ?
C45 C48 H48B 109.5 . . ?
H48A C48 H48B 109.5 . . ?
C45 C48 H48C 109.5 . . ?
H48A C48 H48C 109.5 . . ?
H48B C48 H48C 109.5 . . ?
O4 C49 C50 108.3(3) . . ?
O4 C49 H49A 110.0 . . ?
C50 C49 H49A 110.0 . . ?
O4 C49 H49B 110.0 . . ?
C50 C49 H49B 110.0 . . ?
H49A C49 H49B 108.4 . . ?
O6 C50 C49 108.3(3) . . ?
O6 C50 H50A 110.0 . . ?
C49 C50 H50A 110.0 . . ?
O6 C50 H50B 110.0 . . ?
C49 C50 H50B 110.0 . . ?
H50A C50 H50B 108.4 . . ?
Cl1 C51 Cl2 115.0(6) . . ?
Cl1 C51 H51A 108.5 . . ?
Cl2 C51 H51A 108.5 . . ?
Cl1 C51 H51B 108.5 . . ?
Cl2 C51 H51B 108.5 . . ?
H51A C51 H51B 107.5 . . ?
Cl4 C52 Cl3 123.1(6) . . ?
Cl4 C52 H52A 106.6 . . ?
Cl3 C52 H52A 106.6 . . ?
Cl4 C52 H52B 106.6 . . ?
Cl3 C52 H52B 106.6 . . ?
H52A C52 H52B 106.5 . . ?
C25 C26' H26D 109.5 . . ?
C25 C26' H26E 109.5 . . ?
H26D C26' H26E 109.5 . . ?
C25 C26' H26F 109.5 . . ?
H26D C26' H26F 109.5 . . ?
H26E C26' H26F 109.5 . . ?
C25 C27' H27D 109.5 . . ?
C25 C27' H27E 109.5 . . ?
H27D C27' H27E 109.5 . . ?
C25 C27' H27F 109.5 . . ?
H27D C27' H27F 109.5 . . ?
H27E C27' H27F 109.5 . . ?
C25 C28' H28D 109.5 . . ?
C25 C28' H28E 109.5 . . ?
H28D C28' H28E 109.5 . . ?
C25 C28' H28F 109.5 . . ?
H28D C28' H28F 109.5 . . ?
H28E C28' H28F 109.5 . . ?
C1 O1 C7 117.3(3) . . ?
C9 O2 C8 115.9(3) . . ?
C20 O3 H3A 109.5 . . ?
C30 O4 C49 117.2(3) . . ?
C40 O5 H5A 109.5 . . ?
C2 O6 C50 118.2(3) . . ?
C19 S1 C14 97.64(19) . . ?
C21 S2 C29 101.70(18) . . ?
C39 S3 C31 102.74(17) . . ?
C10 S4 C41 97.92(19) . . ?

loop_
_geom_bond_atom_site_label_1
_geom_bond_atom_site_label_2
_geom_bond_distance
_geom_bond_site_symmetry_2
_geom_bond_publ_flag
C1 O1 1.376(5) . ?
C1 C6 1.378(7) . ?
C1 C2 1.387(6) . ?
C2 O6 1.353(5) . ?
C2 C3 1.378(7) . ?
C3 C4 1.402(7) . ?
C3 H3 0.9300 . ?
C4 C5 1.356(8) . ?
C4 H4 0.9300 . ?
C5 C6 1.355(8) . ?
C5 H5 0.9300 . ?
C6 H6 0.9300 . ?
C7 O1 1.431(5) . ?
C7 C8 1.472(6) . ?
C7 H7A 0.9700 . ?
C7 H7B 0.9700 . ?
C8 O2 1.445(5) . ?
C8 H8A 0.9700 . ?
C8 H8B 0.9700 . ?
C9 O2 1.372(5) . ?
C9 C14 1.394(6) . ?
C9 C10 1.396(5) . ?
C10 C11 1.376(6) . ?
C10 S4 1.786(4) . ?
C11 C12 1.387(6) . ?
C11 H11 0.9300 . ?
C12 C13 1.399(6) . ?
C12 C15 1.512(7) . ?
C13 C14 1.379(6) . ?
C13 H13 0.9300 . ?
C14 S1 1.788(4) . ?
C15 C17' 1.425(19) . ?
C15 C16 1.491(12) . ?
C15 C17 1.555(13) . ?
C15 C18' 1.567(17) . ?
C15 C16' 1.569(18) . ?
C15 C18 1.588(13) . ?
C16 H16A 0.9600 . ?
C16 H16B 0.9600 . ?
C16 H16C 0.9600 . ?
C17 H17A 0.9600 . ?
C17 H17B 0.9600 . ?
C17 H17C 0.9600 . ?
C18 H18A 0.9600 . ?
C18 H18B 0.9600 . ?
C18 H18C 0.9600 . ?
C16' H16D 0.9600 . ?
C16' H16E 0.9600 . ?
C16' H16F 0.9600 . ?
C17' H17D 0.9600 . ?
C17' H17E 0.9600 . ?
C17' H17F 0.9600 . ?
C18' H18D 0.9600 . ?
C18' H18E 0.9600 . ?
C18' H18F 0.9600 . ?
C19 C24 1.383(6) . ?
C19 C20 1.399(6) . ?
C19 S1 1.781(4) . ?
C20 O3 1.346(5) . ?
C20 C21 1.407(6) . ?
C21 C22 1.372(6) . ?
C21 S2 1.776(4) . ?
C22 C23 1.396(6) . ?
C22 H22 0.9300 . ?
C23 C24 1.394(6) . ?
C23 C25 1.520(7) . ?
C24 H24 0.9300 . ?
C25 C28 1.424(12) . ?
C25 C27' 1.432(15) . ?
C25 C26' 1.441(18) . ?
C25 C27 1.537(14) . ?
C25 C26 1.556(14) . ?
C25 C28' 1.615(18) . ?
C26 H26A 0.9600 . ?
C26 H26B 0.9600 . ?
C26 H26C 0.9600 . ?
C27 H27A 0.9600 . ?
C27 H27B 0.9600 . ?
C27 H27C 0.9600 . ?
C28 H28A 0.9600 . ?
C28 H28B 0.9600 . ?
C28 H28C 0.9600 . ?
C29 C34 1.383(6) . ?
C29 C30 1.392(5) . ?
C29 S2 1.789(4) . ?
C30 O4 1.390(5) . ?
C30 C31 1.392(5) . ?
C31 C32 1.373(6) . ?
C31 S3 1.791(4) . ?
C32 C33 1.401(6) . ?
C32 H32 0.9300 . ?
C33 C34 1.368(6) . ?
C33 C35 1.550(7) . ?
C34 H34 0.9300 . ?
C35 C37 1.447(10) . ?
C35 C36 1.484(9) . ?
C35 C38 1.537(10) . ?
C36 H36A 0.9600 . ?
C36 H36B 0.9600 . ?
C36 H36C 0.9600 . ?
C37 H37A 0.9600 . ?
C37 H37B 0.9600 . ?
C37 H37C 0.9600 . ?
C38 H38A 0.9600 . ?
C38 H38B 0.9600 . ?
C38 H38C 0.9600 . ?
C39 C40 1.390(6) . ?
C39 C44 1.394(5) . ?
C39 S3 1.780(4) . ?
C40 O5 1.348(4) . ?
C40 C41 1.401(5) . ?
C41 C42 1.377(6) . ?
C41 S4 1.788(4) . ?
C42 C43 1.396(6) . ?
C42 H42 0.9300 . ?
C43 C44 1.378(6) . ?
C43 C45 1.529(6) . ?
C44 H44 0.9300 . ?
C45 C47 1.513(7) . ?
C45 C46 1.523(7) . ?
C45 C48 1.541(7) . ?
C46 H46A 0.9600 . ?
C46 H46B 0.9600 . ?
C46 H46C 0.9600 . ?
C47 H47A 0.9600 . ?
C47 H47B 0.9600 . ?
C47 H47C 0.9600 . ?
C48 H48A 0.9600 . ?
C48 H48B 0.9600 . ?
C48 H48C 0.9600 . ?
C49 O4 1.451(4) . ?
C49 C50 1.483(6) . ?
C49 H49A 0.9700 . ?
C49 H49B 0.9700 . ?
C50 O6 1.428(5) . ?
C50 H50A 0.9700 . ?
C50 H50B 0.9700 . ?
C51 Cl1 1.629(10) . ?
C51 Cl2 1.677(11) . ?
C51 H51A 0.9700 . ?
C51 H51B 0.9700 . ?
C52 Cl4 1.570(7) . ?
C52 Cl3 1.606(8) . ?
C52 H52A 0.9700 . ?
C52 H52B 0.9700 . ?
C26' H26D 0.9600 . ?
C26' H26E 0.9600 . ?
C26' H26F 0.9600 . ?
C27' H27D 0.9600 . ?
C27' H27E 0.9600 . ?
C27' H27F 0.9600 . ?
C28' H28D 0.9600 . ?
C28' H28E 0.9600 . ?
C28' H28F 0.9600 . ?
O3 H3A 0.8200 . ?
O5 H5A 0.8200 . ?

loop_
_geom_hbond_atom_site_label_D
_geom_hbond_atom_site_label_H
_geom_hbond_atom_site_label_A
_geom_hbond_distance_DH
_geom_hbond_distance_HA
_geom_hbond_distance_DA
_geom_hbond_angle_DHA
_geom_hbond_site_symmetry_A
C51 H51B O1 0.97 2.40 3.232(10) 143.8 1_455
O3 H3A S2 0.82 2.50 3.018(3) 122.6 .
O3 H3A O4 0.82 2.31 3.026(4) 146.8 .
O5 H5A S3 0.82 2.54 3.053(3) 121.8 .
O5 H5A O4 0.82 2.08 2.802(4) 147.3 .
C8 H8B O5 0.97 2.37 3.167(5) 139.2 .

loop_
_geom_torsion_atom_site_label_1
_geom_torsion_atom_site_label_2
_geom_torsion_atom_site_label_3
_geom_torsion_atom_site_label_4
_geom_torsion
_geom_torsion_site_symmetry_1
_geom_torsion_site_symmetry_2
_geom_torsion_site_symmetry_3
_geom_torsion_site_symmetry_4
_geom_torsion_publ_flag
O1 C1 C2 O6 1.6(5) . . . . ?
C6 C1 C2 O6 -179.7(4) . . . . ?
O1 C1 C2 C3 -178.6(4) . . . . ?
C6 C1 C2 C3 0.0(6) . . . . ?
O6 C2 C3 C4 -179.6(4) . . . . ?
C1 C2 C3 C4 0.6(7) . . . . ?
C2 C3 C4 C5 -0.5(8) . . . . ?
C3 C4 C5 C6 -0.2(8) . . . . ?
C4 C5 C6 C1 0.9(8) . . . . ?
O1 C1 C6 C5 177.8(4) . . . . ?
C2 C1 C6 C5 -0.8(7) . . . . ?
O1 C7 C8 O2 165.8(4) . . . . ?
O2 C9 C10 C11 -175.1(3) . . . . ?
C14 C9 C10 C11 3.2(6) . . . . ?
O2 C9 C10 S4 5.8(5) . . . . ?
C14 C9 C10 S4 -175.9(3) . . . . ?
C9 C10 C11 C12 -3.1(6) . . . . ?
S4 C10 C11 C12 175.9(3) . . . . ?
C10 C11 C12 C13 2.7(6) . . . . ?
C10 C11 C12 C15 -179.7(4) . . . . ?
C11 C12 C13 C14 -2.5(6) . . . . ?
C15 C12 C13 C14 179.9(4) . . . . ?
C12 C13 C14 C9 2.9(6) . . . . ?
C12 C13 C14 S1 -174.0(3) . . . . ?
O2 C9 C14 C13 175.3(3) . . . . ?
C10 C9 C14 C13 -3.0(6) . . . . ?
O2 C9 C14 S1 -7.8(5) . . . . ?
C10 C9 C14 S1 173.8(3) . . . . ?
C11 C12 C15 C17' -107.4(10) . . . . ?
C13 C12 C15 C17' 70.1(11) . . . . ?
C11 C12 C15 C16 173.0(7) . . . . ?
C13 C12 C15 C16 -9.6(9) . . . . ?
C11 C12 C15 C17 -71.2(8) . . . . ?
C13 C12 C15 C17 106.2(8) . . . . ?
C11 C12 C15 C18' 9.2(10) . . . . ?
C13 C12 C15 C18' -173.4(9) . . . . ?
C11 C12 C15 C16' 131.6(9) . . . . ?
C13 C12 C15 C16' -51.0(10) . . . . ?
C11 C12 C15 C18 47.3(8) . . . . ?
C13 C12 C15 C18 -135.3(7) . . . . ?
C24 C19 C20 O3 179.2(4) . . . . ?
S1 C19 C20 O3 1.1(5) . . . . ?
C24 C19 C20 C21 0.9(6) . . . . ?
S1 C19 C20 C21 -177.3(3) . . . . ?
O3 C20 C21 C22 -179.0(4) . . . . ?
C19 C20 C21 C22 -0.7(6) . . . . ?
O3 C20 C21 S2 4.2(5) . . . . ?
C19 C20 C21 S2 -177.5(3) . . . . ?
C20 C21 C22 C23 -0.3(7) . . . . ?
S2 C21 C22 C23 176.3(4) . . . . ?
C21 C22 C23 C24 1.2(7) . . . . ?
C21 C22 C23 C25 179.0(5) . . . . ?
C20 C19 C24 C23 0.1(7) . . . . ?
S1 C19 C24 C23 178.2(4) . . . . ?
C22 C23 C24 C19 -1.1(7) . . . . ?
C25 C23 C24 C19 -178.9(5) . . . . ?
C24 C23 C25 C28 11.0(11) . . . . ?
C22 C23 C25 C28 -166.7(9) . . . . ?
C24 C23 C25 C27' 177.9(11) . . . . ?
C22 C23 C25 C27' 0.2(13) . . . . ?
C24 C23 C25 C26' -46.8(12) . . . . ?
C22 C23 C25 C26' 135.6(11) . . . . ?
C24 C23 C25 C27 -119.3(8) . . . . ?
C22 C23 C25 C27 63.1(9) . . . . ?
C24 C23 C25 C26 134.4(8) . . . . ?
C22 C23 C25 C26 -43.2(9) . . . . ?
C24 C23 C25 C28' 60.3(10) . . . . ?
C22 C23 C25 C28' -117.4(9) . . . . ?
C34 C29 C30 O4 173.0(3) . . . . ?
S2 C29 C30 O4 -9.9(5) . . . . ?
C34 C29 C30 C31 -1.8(6) . . . . ?
S2 C29 C30 C31 175.3(3) . . . . ?
O4 C30 C31 C32 -173.3(3) . . . . ?
C29 C30 C31 C32 1.5(6) . . . . ?
O4 C30 C31 S3 9.1(5) . . . . ?
C29 C30 C31 S3 -176.1(3) . . . . ?
C30 C31 C32 C33 0.5(6) . . . . ?
S3 C31 C32 C33 178.1(3) . . . . ?
C31 C32 C33 C34 -2.1(7) . . . . ?
C31 C32 C33 C35 -178.4(4) . . . . ?
C32 C33 C34 C29 1.8(7) . . . . ?
C35 C33 C34 C29 178.0(4) . . . . ?
C30 C29 C34 C33 0.2(6) . . . . ?
S2 C29 C34 C33 -176.9(3) . . . . ?
C34 C33 C35 C37 -78.2(7) . . . . ?
C32 C33 C35 C37 97.9(7) . . . . ?
C34 C33 C35 C36 149.5(6) . . . . ?
C32 C33 C35 C36 -34.3(8) . . . . ?
C34 C33 C35 C38 34.8(8) . . . . ?
C32 C33 C35 C38 -149.1(6) . . . . ?
C44 C39 C40 O5 -178.1(4) . . . . ?
S3 C39 C40 O5 -3.1(5) . . . . ?
C44 C39 C40 C41 0.9(6) . . . . ?
S3 C39 C40 C41 175.9(3) . . . . ?
O5 C40 C41 C42 178.3(4) . . . . ?
C39 C40 C41 C42 -0.8(6) . . . . ?
O5 C40 C41 S4 -4.6(5) . . . . ?
C39 C40 C41 S4 176.3(3) . . . . ?
C40 C41 C42 C43 0.5(6) . . . . ?
S4 C41 C42 C43 -176.6(3) . . . . ?
C41 C42 C43 C44 -0.3(6) . . . . ?
C41 C42 C43 C45 178.8(4) . . . . ?
C42 C43 C44 C39 0.4(6) . . . . ?
C45 C43 C44 C39 -178.7(4) . . . . ?
C40 C39 C44 C43 -0.7(6) . . . . ?
S3 C39 C44 C43 -175.7(3) . . . . ?
C44 C43 C45 C47 -3.9(6) . . . . ?
C42 C43 C45 C47 177.2(4) . . . . ?
C44 C43 C45 C46 115.2(5) . . . . ?
C42 C43 C45 C46 -63.8(5) . . . . ?
C44 C43 C45 C48 -125.8(5) . . . . ?
C42 C43 C45 C48 55.2(5) . . . . ?
O4 C49 C50 O6 62.7(4) . . . . ?
C6 C1 O1 C7 49.2(5) . . . . ?
C2 C1 O1 C7 -132.2(4) . . . . ?
C8 C7 O1 C1 59.2(5) . . . . ?
C14 C9 O2 C8 105.8(4) . . . . ?
C10 C9 O2 C8 -75.9(5) . . . . ?
C7 C8 O2 C9 -128.6(4) . . . . ?
C31 C30 O4 C49 -89.6(4) . . . . ?
C29 C30 O4 C49 95.6(4) . . . . ?
C50 C49 O4 C30 148.6(3) . . . . ?
C3 C2 O6 C50 -17.2(6) . . . . ?
C1 C2 O6 C50 162.6(4) . . . . ?
C49 C50 O6 C2 -167.9(3) . . . . ?
C24 C19 S1 C14 -109.6(4) . . . . ?
C20 C19 S1 C14 68.5(4) . . . . ?
C13 C14 S1 C19 51.1(4) . . . . ?
C9 C14 S1 C19 -125.8(3) . . . . ?
C22 C21 S2 C29 101.6(4) . . . . ?
C20 C21 S2 C29 -81.6(3) . . . . ?
C34 C29 S2 C21 -73.4(4) . . . . ?
C30 C29 S2 C21 109.6(3) . . . . ?
C40 C39 S3 C31 76.2(4) . . . . ?
C44 C39 S3 C31 -108.8(3) . . . . ?
C32 C31 S3 C39 80.3(4) . . . . ?
C30 C31 S3 C39 -102.2(3) . . . . ?
C11 C10 S4 C41 -46.8(4) . . . . ?
C9 C10 S4 C41 132.2(3) . . . . ?
C42 C41 S4 C10 108.4(3) . . . . ?
C40 C41 S4 C10 -68.7(4) . . . . ?

loop_
_platon_squeeze_void_nr
_platon_squeeze_void_average_x
_platon_squeeze_void_average_y
_platon_squeeze_void_average_z
_platon_squeeze_void_volume
_platon_squeeze_void_count_electrons
1 0.500 0.500 0.000 578.4 119.0
2 0.414 0.875 0.302 11.0 -0.1
3 0.586 0.125 0.699 11.0 -0.2
